data_4065483
loop_
_publ_author_name
'Brown, Timothy J.'
'Widenhoefer, Ross A.'

_publ_section_title
;
 Cationic Gold(I) \p-Complexes of Terminal Alkynes and Their Conversion to
 Dinuclear \s,\p-Acetylide Complexes
;
_journal_issue 21
_journal_name_full Organometallics
_journal_page_first 6003
_journal_paper_doi 10.1021/om200840g
_journal_volume 30
_journal_year 2011
_chemical_formula_sum 'C65 H83 Au2 Cl6 F6 N4 Sb'
_chemical_formula_weight 1762.74
_chemical_name_systematic
; 
 ? 
;
_space_group_IT_number 14
_symmetry_cell_setting monoclinic
_symmetry_space_group_name_Hall '-P 2ybc'
_symmetry_space_group_name_H-M 'P 1 21/c 1'
_atom_sites_solution_hydrogens geom
_atom_sites_solution_primary direct
_atom_sites_solution_secondary difmap
_audit_creation_method SHELXL-97
_cell_angle_alpha 90.00
_cell_angle_beta 127.483(12)
_cell_angle_gamma 90.00
_cell_formula_units_Z 4
_cell_length_a 16.174(3)
_cell_length_b 24.915(5)
_cell_length_c 22.264(4)
_cell_measurement_reflns_used 8743
_cell_measurement_temperature 100(2)
_cell_measurement_theta_max 25.04
_cell_measurement_theta_min 2.71
_cell_volume 7119(3)
_computing_cell_refinement SAINT
_computing_data_collection Apex2
_computing_data_reduction SAINT
_computing_molecular_graphics NRCVAX
_computing_publication_material cif2tables.py
_computing_structure_refinement XL
_computing_structure_solution XS
_diffrn_ambient_temperature 100(2)
_diffrn_measured_fraction_theta_full 0.988
_diffrn_measured_fraction_theta_max 0.956
_diffrn_measurement_device_type 'Bruker-Nonius Kappa Axis X8 Apex2'
_diffrn_measurement_method 'omega and phi scans'
_diffrn_radiation_monochromator graphite
_diffrn_radiation_source 'fine-focus sealed tube'
_diffrn_radiation_type MoK\a
_diffrn_radiation_wavelength 0.71073
_diffrn_reflns_av_R_equivalents 0.1253
_diffrn_reflns_av_sigmaI/netI 0.0845
_diffrn_reflns_limit_h_max 19
_diffrn_reflns_limit_h_min -19
_diffrn_reflns_limit_k_max 29
_diffrn_reflns_limit_k_min -29
_diffrn_reflns_limit_l_max 26
_diffrn_reflns_limit_l_min -26
_diffrn_reflns_number 74489
_diffrn_reflns_theta_full 23.82
_diffrn_reflns_theta_max 25.44
_diffrn_reflns_theta_min 2.76
_exptl_absorpt_coefficient_mu 4.769
_exptl_absorpt_correction_T_max 0.6470
_exptl_absorpt_correction_T_min 0.5348
_exptl_absorpt_correction_type multi-scan
_exptl_absorpt_process_details SADABS
_exptl_crystal_colour colourless
_exptl_crystal_density_diffrn 1.645
_exptl_crystal_density_method 'not measured'
_exptl_crystal_description prism
_exptl_crystal_F_000 3464
_exptl_crystal_size_max 0.15
_exptl_crystal_size_mid 0.13
_exptl_crystal_size_min 0.10
_refine_diff_density_max 1.063
_refine_diff_density_min -1.009
_refine_diff_density_rms 0.198
_refine_ls_extinction_method none
_refine_ls_goodness_of_fit_ref 1.034
_refine_ls_hydrogen_treatment constr
_refine_ls_matrix_type full
_refine_ls_number_parameters 783
_refine_ls_number_reflns 12596
_refine_ls_number_restraints 0
_refine_ls_restrained_S_all 1.034
_refine_ls_R_factor_all 0.0748
_refine_ls_R_factor_gt 0.0432
_refine_ls_shift/su_max 0.001
_refine_ls_shift/su_mean 0.000
_refine_ls_structure_factor_coef Fsqd
_refine_ls_weighting_details 'calc w=1/[\s^2^(Fo^2^)+(0.0488P)^2^+1.9797P] where P=(Fo^2^+2Fc^2^)/3'
_refine_ls_weighting_scheme calc
_refine_ls_wR_factor_gt 0.0979
_refine_ls_wR_factor_ref 0.1119
_reflns_number_gt 9031
_reflns_number_total 12596
_reflns_threshold_expression >2sigma(I)
_cod_data_source_file om200840g_si_002.cif
_cod_data_source_block md132
_cod_original_cell_volume 7119(2)
_cod_original_sg_symbol_H-M 'P 21/c'
_cod_database_code 4065483

loop_
_symmetry_equiv_pos_as_xyz
'x, y, z'
'-x, y+1/2, -z+1/2'
'-x, -y, -z'
'x, -y-1/2, z-1/2'

loop_
_atom_site_label
_atom_site_type_symbol
_atom_site_fract_x
_atom_site_fract_y
_atom_site_fract_z
_atom_site_U_iso_or_equiv
_atom_site_adp_type
_atom_site_occupancy
_atom_site_symmetry_multiplicity
_atom_site_calc_flag
_atom_site_refinement_flags
_atom_site_disorder_assembly
_atom_site_disorder_group
Au1 Au 0.19492(2) 0.051233(11) 0.471694(17) 0.01712(9) Uani 1 1 d . . .
Au2 Au 0.03752(2) 0.083594(11) 0.271943(17) 0.01801(9) Uani 1 1 d . . .
N1 N 0.3649(5) 0.0935(2) 0.6205(4) 0.0219(15) Uani 1 1 d . . .
N1A N -0.0099(5) 0.1650(2) 0.1545(4) 0.0236(16) Uani 1 1 d . . .
N2 N 0.2232(5) 0.1188(2) 0.5989(4) 0.0181(14) Uani 1 1 d . . .
N2A N -0.1518(5) 0.1334(3) 0.1291(4) 0.0256(16) Uani 1 1 d . . .
C1 C 0.1239(6) 0.0297(3) 0.3540(4) 0.0204(17) Uani 1 1 d . . .
C2 C 0.1717(6) -0.0103(3) 0.3897(4) 0.0172(17) Uani 1 1 d . . .
C3 C 0.2150(6) -0.0639(3) 0.4132(5) 0.0203(18) Uani 1 1 d . . .
C4 C 0.1672(7) -0.1049(3) 0.3598(5) 0.029(2) Uani 1 1 d . . .
H4 H 0.1101 -0.0972 0.3088 0.034 Uiso 1 1 calc R . .
C5 C 0.2034(8) -0.1564(3) 0.3817(6) 0.043(3) Uani 1 1 d . . .
H5 H 0.1697 -0.1844 0.3452 0.051 Uiso 1 1 calc R . .
C6 C 0.2861(8) -0.1687(4) 0.4540(6) 0.043(3) Uani 1 1 d . . .
H6 H 0.3100 -0.2047 0.4681 0.052 Uiso 1 1 calc R . .
C7 C 0.3346(7) -0.1274(4) 0.5067(6) 0.036(2) Uani 1 1 d . . .
H7 H 0.3925 -0.1351 0.5574 0.043 Uiso 1 1 calc R . .
C8 C 0.2988(6) -0.0746(3) 0.4857(5) 0.0260(19) Uani 1 1 d . . .
H8 H 0.3328 -0.0464 0.5217 0.031 Uiso 1 1 calc R . .
C9 C 0.2603(6) 0.0886(3) 0.5701(5) 0.0211(18) Uani 1 1 d . . .
C9A C -0.0475(6) 0.1307(3) 0.1805(5) 0.0224(18) Uani 1 1 d . . .
C10 C 0.3908(6) 0.1271(3) 0.6794(5) 0.0228(18) Uani 1 1 d . . .
H10 H 0.4591 0.1370 0.7217 0.027 Uiso 1 1 calc R . .
C10A C -0.0925(7) 0.1870(3) 0.0863(5) 0.031(2) Uani 1 1 d . . .
H10A H -0.0870 0.2114 0.0562 0.037 Uiso 1 1 calc R . .
C11 C 0.3015(6) 0.1428(3) 0.6653(5) 0.0250(19) Uani 1 1 d . . .
H11 H 0.2940 0.1661 0.6954 0.030 Uiso 1 1 calc R . .
C11A C -0.1811(6) 0.1680(3) 0.0702(5) 0.028(2) Uani 1 1 d . . .
H11A H -0.2500 0.1763 0.0272 0.033 Uiso 1 1 calc R . .
C12 C 0.4385(6) 0.0642(3) 0.6171(5) 0.0200(18) Uani 1 1 d . . .
C12A C 0.1014(6) 0.1706(3) 0.1888(5) 0.0242(19) Uani 1 1 d . . .
C13 C 0.4798(6) 0.0163(3) 0.6591(5) 0.0232(18) Uani 1 1 d . . .
C13A C 0.1542(7) 0.2160(3) 0.2326(5) 0.030(2) Uani 1 1 d . . .
C14 C 0.5508(6) -0.0119(3) 0.6544(5) 0.029(2) Uani 1 1 d . . .
H14 H 0.5806 -0.0443 0.6820 0.035 Uiso 1 1 calc R . .
C14A C 0.2568(6) 0.2201(3) 0.2613(5) 0.030(2) Uani 1 1 d . . .
H14A H 0.2960 0.2503 0.2917 0.036 Uiso 1 1 calc R . .
C15 C 0.5778(7) 0.0066(4) 0.6108(5) 0.036(2) Uani 1 1 d . . .
H15 H 0.6267 -0.0129 0.6088 0.043 Uiso 1 1 calc R . .
C15A C 0.3041(7) 0.1818(4) 0.2475(5) 0.035(2) Uani 1 1 d . . .
H15A H 0.3753 0.1859 0.2683 0.042 Uiso 1 1 calc R . .
C16 C 0.5347(6) 0.0533(4) 0.5692(5) 0.032(2) Uani 1 1 d . . .
H16 H 0.5545 0.0653 0.5391 0.038 Uiso 1 1 calc R . .
C16A C 0.2500(7) 0.1376(4) 0.2040(5) 0.034(2) Uani 1 1 d . . .
H16A H 0.2847 0.1113 0.1959 0.041 Uiso 1 1 calc R . .
C17 C 0.4618(6) 0.0839(3) 0.5703(5) 0.0239(19) Uani 1 1 d . . .
C17A C 0.1448(7) 0.1307(3) 0.1714(5) 0.028(2) Uani 1 1 d . . .
C18 C 0.4181(6) 0.1367(3) 0.5263(5) 0.028(2) Uani 1 1 d . . .
H18 H 0.3590 0.1478 0.5267 0.034 Uiso 1 1 calc R . .
C18A C 0.0872(8) 0.0825(4) 0.1215(6) 0.039(2) Uani 1 1 d . . .
H18A H 0.0159 0.0829 0.1081 0.047 Uiso 1 1 calc R . .
C19 C 0.3763(7) 0.1314(4) 0.4451(5) 0.036(2) Uani 1 1 d . . .
H19A H 0.4329 0.1211 0.4429 0.054 Uiso 1 1 calc R . .
H19B H 0.3467 0.1657 0.4191 0.054 Uiso 1 1 calc R . .
H19C H 0.3220 0.1037 0.4203 0.054 Uiso 1 1 calc R . .
C19A C 0.1372(8) 0.0292(4) 0.1608(6) 0.051(3) Uani 1 1 d . . .
H19D H 0.0940 -0.0004 0.1269 0.077 Uiso 1 1 calc R . .
H19E H 0.1429 0.0269 0.2072 0.077 Uiso 1 1 calc R . .
H19F H 0.2068 0.0269 0.1737 0.077 Uiso 1 1 calc R . .
C20 C 0.5037(7) 0.1802(4) 0.5692(6) 0.044(3) Uani 1 1 d . . .
H20A H 0.5633 0.1701 0.5705 0.066 Uiso 1 1 calc R . .
H20B H 0.5261 0.1834 0.6210 0.066 Uiso 1 1 calc R . .
H20C H 0.4758 0.2147 0.5432 0.066 Uiso 1 1 calc R . .
C20A C 0.0735(11) 0.0853(4) 0.0478(7) 0.070(4) Uani 1 1 d . . .
H20D H 0.1420 0.0881 0.0588 0.105 Uiso 1 1 calc R . .
H20E H 0.0316 0.1169 0.0189 0.105 Uiso 1 1 calc R . .
H20F H 0.0381 0.0529 0.0180 0.105 Uiso 1 1 calc R . .
C21 C 0.4490(6) -0.0046(4) 0.7075(5) 0.030(2) Uani 1 1 d . . .
H21 H 0.3948 0.0201 0.7002 0.036 Uiso 1 1 calc R . .
C21A C 0.1027(7) 0.2584(3) 0.2489(6) 0.033(2) Uani 1 1 d . . .
H21A H 0.0339 0.2447 0.2330 0.039 Uiso 1 1 calc R . .
C22 C 0.5466(8) -0.0016(4) 0.7929(5) 0.047(3) Uani 1 1 d . . .
H22A H 0.5268 -0.0129 0.8248 0.071 Uiso 1 1 calc R . .
H22B H 0.5727 0.0353 0.8057 0.071 Uiso 1 1 calc R . .
H22C H 0.6012 -0.0254 0.8017 0.071 Uiso 1 1 calc R . .
C22A C 0.0859(10) 0.3098(4) 0.2060(7) 0.062(3) Uani 1 1 d . . .
H22D H 0.1530 0.3226 0.2203 0.093 Uiso 1 1 calc R . .
H22E H 0.0552 0.3371 0.2187 0.093 Uiso 1 1 calc R . .
H22F H 0.0388 0.3027 0.1515 0.093 Uiso 1 1 calc R . .
C23 C 0.4034(8) -0.0601(4) 0.6857(6) 0.051(3) Uani 1 1 d . . .
H23A H 0.3425 -0.0604 0.6323 0.076 Uiso 1 1 calc R . .
H23B H 0.3824 -0.0707 0.7170 0.076 Uiso 1 1 calc R . .
H23C H 0.4557 -0.0853 0.6937 0.076 Uiso 1 1 calc R . .
C23A C 0.1723(9) 0.2722(5) 0.3343(6) 0.060(3) Uani 1 1 d . . .
H23D H 0.2373 0.2887 0.3489 0.090 Uiso 1 1 calc R . .
H23E H 0.1883 0.2394 0.3637 0.090 Uiso 1 1 calc R . .
H23F H 0.1355 0.2975 0.3443 0.090 Uiso 1 1 calc R . .
C24 C 0.1162(6) 0.1214(3) 0.5692(5) 0.0200(17) Uani 1 1 d . . .
C24A C -0.2252(6) 0.1001(3) 0.1283(5) 0.0252(19) Uani 1 1 d . . .
C25 C 0.0791(6) 0.0825(3) 0.5927(5) 0.0192(17) Uani 1 1 d . . .
C25A C -0.2713(6) 0.1201(3) 0.1600(5) 0.029(2) Uani 1 1 d . . .
C26 C -0.0266(6) 0.0860(3) 0.5609(5) 0.0247(19) Uani 1 1 d . . .
H26 H -0.0552 0.0600 0.5748 0.030 Uiso 1 1 calc R . .
C26A C -0.3486(7) 0.0891(4) 0.1518(5) 0.035(2) Uani 1 1 d . . .
H26A H -0.3838 0.1018 0.1710 0.042 Uiso 1 1 calc R . .
C27 C -0.0903(6) 0.1252(3) 0.5108(5) 0.028(2) Uani 1 1 d . . .
H27 H -0.1615 0.1263 0.4908 0.033 Uiso 1 1 calc R . .
C27A C -0.3749(7) 0.0401(4) 0.1162(6) 0.043(3) Uani 1 1 d . . .
H27A H -0.4291 0.0196 0.1101 0.052 Uiso 1 1 calc R . .
C28 C -0.0511(7) 0.1634(3) 0.4892(5) 0.029(2) Uani 1 1 d . . .
H28 H -0.0958 0.1903 0.4536 0.035 Uiso 1 1 calc R . .
C28A C -0.3239(7) 0.0206(4) 0.0895(5) 0.036(2) Uani 1 1 d . . .
H28A H -0.3415 -0.0140 0.0669 0.043 Uiso 1 1 calc R . .
C29 C 0.0550(6) 0.1627(3) 0.5199(5) 0.0256(19) Uani 1 1 d . . .
C29A C -0.2481(6) 0.0498(4) 0.0947(5) 0.031(2) Uani 1 1 d . . .
C30 C 0.0972(7) 0.2057(3) 0.4962(6) 0.037(2) Uani 1 1 d . . .
H30 H 0.1740 0.2000 0.5266 0.044 Uiso 1 1 calc R . .
C30A C -0.1947(7) 0.0273(4) 0.0632(5) 0.040(2) Uani 1 1 d . . .
H30A H -0.1406 0.0537 0.0740 0.048 Uiso 1 1 calc R . .
C31 C 0.0523(10) 0.2019(5) 0.4152(7) 0.068(4) Uani 1 1 d . . .
H31A H -0.0236 0.2059 0.3839 0.102 Uiso 1 1 calc R . .
H31B H 0.0694 0.1669 0.4054 0.102 Uiso 1 1 calc R . .
H31C H 0.0812 0.2305 0.4028 0.102 Uiso 1 1 calc R . .
C31A C -0.2674(9) 0.0182(5) -0.0208(6) 0.065(3) Uani 1 1 d . . .
H31D H -0.2269 0.0134 -0.0398 0.097 Uiso 1 1 calc R . .
H31E H -0.3137 0.0492 -0.0456 0.097 Uiso 1 1 calc R . .
H31F H -0.3091 -0.0141 -0.0317 0.097 Uiso 1 1 calc R . .
C32 C 0.0804(8) 0.2615(3) 0.5159(7) 0.048(3) Uani 1 1 d . . .
H32A H 0.1130 0.2885 0.5044 0.073 Uiso 1 1 calc R . .
H32B H 0.1119 0.2629 0.5698 0.073 Uiso 1 1 calc R . .
H32C H 0.0055 0.2687 0.4859 0.073 Uiso 1 1 calc R . .
C32A C -0.1395(8) -0.0252(4) 0.1031(6) 0.053(3) Uani 1 1 d . . .
H32D H -0.1901 -0.0509 0.0967 0.079 Uiso 1 1 calc R . .
H32E H -0.0855 -0.0183 0.1571 0.079 Uiso 1 1 calc R . .
H32F H -0.1073 -0.0401 0.0810 0.079 Uiso 1 1 calc R . .
C33 C 0.1477(6) 0.0386(3) 0.6486(5) 0.0232(18) Uani 1 1 d . . .
H33 H 0.2215 0.0473 0.6706 0.028 Uiso 1 1 calc R . .
C33A C -0.2450(6) 0.1741(3) 0.1979(5) 0.032(2) Uani 1 1 d . . .
H33A H -0.1744 0.1847 0.2142 0.039 Uiso 1 1 calc R . .
C34 C 0.1401(7) 0.0358(4) 0.7136(6) 0.041(2) Uani 1 1 d . . .
H34A H 0.1575 0.0709 0.7385 0.061 Uiso 1 1 calc R . .
H34B H 0.1889 0.0088 0.7504 0.061 Uiso 1 1 calc R . .
H34C H 0.0689 0.0260 0.6938 0.061 Uiso 1 1 calc R . .
C34A C -0.2408(9) 0.1715(4) 0.2681(6) 0.054(3) Uani 1 1 d . . .
H34D H -0.3103 0.1634 0.2531 0.081 Uiso 1 1 calc R . .
H34E H -0.2174 0.2062 0.2943 0.081 Uiso 1 1 calc R . .
H34F H -0.1919 0.1434 0.3021 0.081 Uiso 1 1 calc R . .
C35 C 0.1213(8) -0.0156(4) 0.6092(6) 0.047(3) Uani 1 1 d . . .
H35A H 0.1717 -0.0425 0.6452 0.071 Uiso 1 1 calc R . .
H35B H 0.1243 -0.0128 0.5666 0.071 Uiso 1 1 calc R . .
H35C H 0.0510 -0.0263 0.5904 0.071 Uiso 1 1 calc R . .
C35A C -0.3206(9) 0.2167(4) 0.1460(6) 0.052(3) Uani 1 1 d . . .
H35D H -0.3897 0.2083 0.1317 0.079 Uiso 1 1 calc R . .
H35E H -0.3243 0.2183 0.1005 0.079 Uiso 1 1 calc R . .
H35F H -0.2975 0.2515 0.1719 0.079 Uiso 1 1 calc R . .
Sb1 Sb 0.38822(4) 0.73000(2) 0.65125(3) 0.02769(15) Uani 1 1 d . . .
F1 F 0.2441(4) 0.7360(2) 0.5890(3) 0.0497(15) Uani 1 1 d . . .
F2 F 0.3861(4) 0.7289(2) 0.5662(3) 0.0427(13) Uani 1 1 d . . .
F3 F 0.3900(4) 0.7284(2) 0.7358(3) 0.0446(14) Uani 1 1 d . . .
F4 F 0.4023(5) 0.80469(19) 0.6577(3) 0.0519(15) Uani 1 1 d . . .
F5 F 0.5336(4) 0.7230(2) 0.7134(3) 0.0403(13) Uani 1 1 d . . .
F6 F 0.3737(4) 0.65506(18) 0.6439(3) 0.0439(14) Uani 1 1 d . . .
C1X C 0.6187(10) 0.7088(5) 0.3769(6) 0.063(3) Uani 1 1 d . . .
H1X1 H 0.6604 0.7186 0.3596 0.076 Uiso 1 1 calc R . .
H1X2 H 0.5544 0.7308 0.3479 0.076 Uiso 1 1 calc R . .
Cl1 Cl 0.5849(3) 0.64169(16) 0.3571(2) 0.0958(14) Uani 1 1 d . . .
Cl2 Cl 0.6886(2) 0.72407(13) 0.47106(18) 0.0655(8) Uani 1 1 d . . .
C2X C 0.4918(9) 0.3744(5) 0.4414(6) 0.062(3) Uani 1 1 d . . .
H2X1 H 0.5256 0.3410 0.4421 0.075 Uiso 1 1 calc R . .
H2X2 H 0.5472 0.4001 0.4772 0.075 Uiso 1 1 calc R . .
Cl3 Cl 0.4159(3) 0.36023(17) 0.4703(2) 0.0911(12) Uani 1 1 d . . .
Cl4 Cl 0.4167(3) 0.40157(14) 0.3504(2) 0.0807(10) Uani 1 1 d . . .
C3X C 0.8055(9) 0.3541(5) 0.3195(8) 0.081(4) Uani 0.876(7) 1 d P A 1
H3X1 H 0.7703 0.3188 0.3021 0.097 Uiso 0.876(7) 1 calc PR A 1
H3X2 H 0.8183 0.3625 0.3680 0.097 Uiso 0.876(7) 1 calc PR A 1
Cl5 Cl 0.9237(3) 0.34940(19) 0.3353(2) 0.1042(15) Uani 0.876(7) 1 d P A 1
Cl6 Cl 0.7255(3) 0.40056(14) 0.2558(2) 0.0692(13) Uani 0.876(7) 1 d P A 1
C3X' C 0.8055(9) 0.3541(5) 0.3195(8) 0.081(4) Uani 0.124(7) 1 d P A 2
H3X3 H 0.7791 0.3181 0.3187 0.097 Uiso 0.124(7) 1 calc PR A 2
H3X4 H 0.7532 0.3722 0.2707 0.097 Uiso 0.124(7) 1 calc PR A 2
Cl5' Cl 0.9237(3) 0.34940(19) 0.3353(2) 0.1042(15) Uani 0.124(7) 1 d P A 2
Cl6' Cl 0.834(2) 0.3960(12) 0.4028(19) 0.091(12) Uani 0.124(7) 1 d P A 2

loop_
_atom_site_aniso_label
_atom_site_aniso_U_11
_atom_site_aniso_U_22
_atom_site_aniso_U_33
_atom_site_aniso_U_23
_atom_site_aniso_U_13
_atom_site_aniso_U_12
Au1 0.01507(16) 0.01810(15) 0.01804(18) -0.00042(13) 0.01000(15) -0.00056(12)
Au2 0.01672(16) 0.01855(16) 0.01715(18) 0.00214(13) 0.00948(15) 0.00050(12)
N1 0.025(4) 0.021(3) 0.029(4) -0.004(3) 0.021(4) -0.002(3)
N1A 0.024(4) 0.020(3) 0.025(4) 0.010(3) 0.014(4) 0.004(3)
N2 0.013(3) 0.024(3) 0.018(4) -0.009(3) 0.010(3) -0.007(3)
N2A 0.011(3) 0.034(4) 0.025(4) 0.014(3) 0.007(3) 0.004(3)
C1 0.025(4) 0.028(4) 0.011(4) -0.006(4) 0.012(4) -0.002(4)
C2 0.023(4) 0.020(4) 0.015(4) 0.005(3) 0.015(4) 0.001(3)
C3 0.021(4) 0.020(4) 0.022(5) 0.004(4) 0.014(4) 0.004(3)
C4 0.028(5) 0.034(5) 0.026(5) -0.002(4) 0.017(5) 0.003(4)
C5 0.058(7) 0.021(5) 0.063(8) -0.008(5) 0.044(7) 0.004(5)
C6 0.070(7) 0.027(5) 0.063(8) 0.018(5) 0.056(7) 0.025(5)
C7 0.041(6) 0.041(5) 0.040(6) 0.019(5) 0.031(5) 0.020(5)
C8 0.029(5) 0.030(5) 0.028(5) 0.007(4) 0.022(5) 0.007(4)
C9 0.015(4) 0.027(4) 0.023(5) 0.006(4) 0.013(4) -0.001(3)
C9A 0.018(4) 0.024(4) 0.023(5) -0.001(4) 0.011(4) -0.003(3)
C10 0.021(4) 0.020(4) 0.023(5) -0.014(4) 0.011(4) -0.012(3)
C10A 0.031(5) 0.032(5) 0.029(5) 0.021(4) 0.018(5) 0.010(4)
C11 0.027(5) 0.026(4) 0.030(5) -0.004(4) 0.021(5) 0.000(4)
C11A 0.015(4) 0.038(5) 0.024(5) 0.015(4) 0.009(4) 0.007(4)
C12 0.011(4) 0.018(4) 0.027(5) -0.011(3) 0.009(4) -0.002(3)
C12A 0.025(5) 0.024(4) 0.032(5) 0.009(4) 0.022(4) 0.001(4)
C13 0.018(4) 0.024(4) 0.021(5) -0.005(4) 0.008(4) -0.002(3)
C13A 0.038(5) 0.028(5) 0.029(5) -0.003(4) 0.023(5) -0.008(4)
C14 0.026(5) 0.028(4) 0.032(5) -0.003(4) 0.017(5) 0.003(4)
C14A 0.020(5) 0.035(5) 0.034(6) -0.006(4) 0.016(4) -0.012(4)
C15 0.021(5) 0.040(5) 0.049(7) -0.009(5) 0.021(5) -0.002(4)
C15A 0.022(5) 0.043(5) 0.040(6) -0.002(5) 0.018(5) -0.006(4)
C16 0.025(5) 0.041(5) 0.039(6) -0.008(5) 0.025(5) -0.003(4)
C16A 0.025(5) 0.043(5) 0.041(6) 0.002(5) 0.023(5) 0.005(4)
C17 0.023(4) 0.021(4) 0.032(5) -0.001(4) 0.019(4) -0.005(4)
C17A 0.030(5) 0.026(4) 0.030(5) 0.002(4) 0.018(5) 0.003(4)
C18 0.026(5) 0.027(4) 0.039(6) -0.001(4) 0.024(5) -0.002(4)
C18A 0.041(6) 0.038(5) 0.054(7) -0.001(5) 0.036(6) -0.004(5)
C19 0.039(6) 0.033(5) 0.037(6) 0.008(4) 0.024(5) 0.002(4)
C19A 0.058(7) 0.034(5) 0.065(8) -0.004(5) 0.039(7) -0.003(5)
C20 0.049(6) 0.028(5) 0.066(8) -0.010(5) 0.041(6) -0.012(5)
C20A 0.111(11) 0.045(7) 0.061(9) -0.020(6) 0.055(9) -0.031(7)
C21 0.021(5) 0.044(5) 0.019(5) 0.001(4) 0.010(4) 0.001(4)
C21A 0.034(5) 0.021(4) 0.053(7) -0.005(4) 0.032(5) -0.004(4)
C22 0.050(7) 0.061(7) 0.028(6) -0.003(5) 0.022(6) -0.004(5)
C22A 0.107(10) 0.045(6) 0.067(8) 0.032(6) 0.070(8) 0.035(7)
C23 0.062(7) 0.049(6) 0.037(6) 0.009(5) 0.028(6) -0.017(6)
C23A 0.064(8) 0.069(8) 0.058(8) -0.021(6) 0.043(7) -0.007(6)
C24 0.014(4) 0.023(4) 0.020(5) -0.005(4) 0.009(4) 0.000(3)
C24A 0.014(4) 0.030(5) 0.026(5) 0.011(4) 0.009(4) -0.002(4)
C25 0.016(4) 0.016(4) 0.025(5) -0.007(3) 0.012(4) -0.001(3)
C25A 0.016(4) 0.034(5) 0.035(6) 0.017(4) 0.014(4) 0.012(4)
C26 0.017(4) 0.029(4) 0.030(5) -0.006(4) 0.016(4) -0.007(4)
C26A 0.026(5) 0.040(5) 0.044(6) 0.013(5) 0.023(5) 0.002(4)
C27 0.020(5) 0.034(5) 0.030(5) -0.006(4) 0.016(4) -0.002(4)
C27A 0.026(5) 0.039(6) 0.053(7) 0.018(5) 0.017(5) -0.003(4)
C28 0.034(5) 0.031(5) 0.023(5) -0.001(4) 0.018(5) 0.015(4)
C28A 0.027(5) 0.036(5) 0.032(6) -0.001(4) 0.011(5) -0.005(4)
C29 0.031(5) 0.022(4) 0.034(5) -0.008(4) 0.026(5) -0.004(4)
C29A 0.016(4) 0.042(5) 0.018(5) 0.000(4) 0.002(4) -0.002(4)
C30 0.039(6) 0.033(5) 0.045(6) 0.009(5) 0.029(5) 0.004(4)
C30A 0.037(6) 0.042(6) 0.034(6) -0.008(5) 0.019(5) -0.010(5)
C31 0.109(11) 0.055(7) 0.081(10) 0.010(7) 0.078(9) -0.004(7)
C31A 0.058(8) 0.083(9) 0.033(7) -0.020(6) 0.017(6) -0.005(7)
C32 0.058(7) 0.025(5) 0.082(9) 0.005(5) 0.053(7) 0.004(5)
C32A 0.044(6) 0.063(7) 0.043(7) -0.005(6) 0.021(6) 0.004(6)
C33 0.013(4) 0.026(4) 0.025(5) 0.000(4) 0.008(4) -0.005(3)
C33A 0.023(5) 0.031(5) 0.047(6) 0.007(4) 0.024(5) 0.011(4)
C34 0.028(5) 0.050(6) 0.043(6) 0.000(5) 0.021(5) -0.001(5)
C34A 0.058(7) 0.037(6) 0.061(8) 0.006(5) 0.033(7) 0.015(5)
C35 0.052(7) 0.028(5) 0.040(7) 0.005(5) 0.016(6) 0.008(5)
C35A 0.064(7) 0.035(6) 0.066(8) 0.025(5) 0.044(7) 0.024(5)
Sb1 0.0282(3) 0.0206(3) 0.0230(3) 0.0017(2) 0.0097(3) 0.0025(2)
F1 0.026(3) 0.062(4) 0.037(3) 0.009(3) 0.007(3) 0.019(3)
F2 0.052(4) 0.047(3) 0.020(3) 0.001(2) 0.018(3) 0.003(3)
F3 0.054(4) 0.045(3) 0.038(3) 0.002(3) 0.030(3) 0.000(3)
F4 0.081(4) 0.021(3) 0.053(4) 0.004(3) 0.041(4) 0.005(3)
F5 0.023(3) 0.048(3) 0.030(3) 0.007(3) 0.006(3) -0.008(2)
F6 0.041(3) 0.022(3) 0.059(4) -0.004(3) 0.025(3) -0.002(2)
C1X 0.077(9) 0.066(8) 0.052(8) 0.003(6) 0.042(7) 0.009(7)
Cl1 0.107(3) 0.108(3) 0.123(3) -0.070(3) 0.096(3) -0.065(2)
Cl2 0.070(2) 0.072(2) 0.065(2) -0.0178(16) 0.0470(19) -0.0219(16)
C2X 0.064(8) 0.075(8) 0.047(8) -0.003(6) 0.033(7) 0.004(7)
Cl3 0.073(2) 0.127(3) 0.065(2) 0.001(2) 0.037(2) -0.031(2)
Cl4 0.109(3) 0.073(2) 0.068(2) 0.0095(18) 0.058(2) 0.027(2)
C3X 0.051(8) 0.074(9) 0.084(10) 0.026(8) 0.023(8) -0.008(7)
Cl5 0.068(2) 0.160(4) 0.087(3) 0.068(3) 0.048(2) 0.050(3)
Cl6 0.049(2) 0.055(2) 0.083(3) 0.0288(19) 0.030(2) 0.0121(16)
C3X' 0.051(8) 0.074(9) 0.084(10) 0.026(8) 0.023(8) -0.008(7)
Cl5' 0.068(2) 0.160(4) 0.087(3) 0.068(3) 0.048(2) 0.050(3)
Cl6' 0.11(2) 0.09(2) 0.11(3) -0.026(19) 0.09(2) -0.050(19)

loop_
_atom_type_symbol
_atom_type_description
_atom_type_scat_dispersion_real
_atom_type_scat_dispersion_imag
_atom_type_scat_source
C C 0.0033 0.0016 'International Tables Vol C Tables 4.2.6.8 and 6.1.1.4'
H H 0.0000 0.0000 'International Tables Vol C Tables 4.2.6.8 and 6.1.1.4'
Au Au -2.0133 8.8022 'International Tables Vol C Tables 4.2.6.8 and 6.1.1.4'
Cl Cl 0.1484 0.1585 'International Tables Vol C Tables 4.2.6.8 and 6.1.1.4'
F F 0.0171 0.0103 'International Tables Vol C Tables 4.2.6.8 and 6.1.1.4'
N N 0.0061 0.0033 'International Tables Vol C Tables 4.2.6.8 and 6.1.1.4'
Sb Sb -0.5866 1.5461 'International Tables Vol C Tables 4.2.6.8 and 6.1.1.4'

loop_
_geom_angle_atom_site_label_1
_geom_angle_atom_site_label_2
_geom_angle_atom_site_label_3
_geom_angle
C9 Au1 C1 166.0(3)
C9 Au1 C2 158.8(3)
C1 Au1 C2 31.8(3)
C1 Au2 C9A 172.0(3)
C9 N1 C10 110.1(6)
C9 N1 C12 124.7(6)
C10 N1 C12 124.9(7)
C9A N1A C10A 109.3(6)
C9A N1A C12A 124.0(6)
C10A N1A C12A 126.2(6)
C9 N2 C11 111.8(6)
C9 N2 C24 124.8(6)
C11 N2 C24 123.0(6)
C9A N2A C11A 111.4(6)
C9A N2A C24A 125.4(6)
C11A N2A C24A 122.8(6)
C2 C1 Au2 164.4(7)
C2 C1 Au1 75.9(5)
Au2 C1 Au1 119.6(4)
C1 C2 C3 165.3(8)
C1 C2 Au1 72.3(5)
C3 C2 Au1 122.3(5)
C8 C3 C4 120.4(7)
C8 C3 C2 121.4(8)
C4 C3 C2 118.2(7)
C5 C4 C3 119.2(9)
C5 C4 H4 120.4
C3 C4 H4 120.4
C6 C5 C4 122.0(9)
C6 C5 H5 119.0
C4 C5 H5 119.0
C5 C6 C7 118.3(8)
C5 C6 H6 120.9
C7 C6 H6 120.9
C6 C7 C8 120.6(9)
C6 C7 H7 119.7
C8 C7 H7 119.7
C3 C8 C7 119.4(9)
C3 C8 H8 120.3
C7 C8 H8 120.3
N2 C9 N1 104.5(7)
N2 C9 Au1 134.0(6)
N1 C9 Au1 120.9(5)
N2A C9A N1A 105.1(7)
N2A C9A Au2 128.7(6)
N1A C9A Au2 126.1(5)
C11 C10 N1 107.1(7)
C11 C10 H10 126.5
N1 C10 H10 126.5
C11A C10A N1A 108.5(7)
C11A C10A H10A 125.8
N1A C10A H10A 125.8
C10 C11 N2 106.5(7)
C10 C11 H11 126.7
N2 C11 H11 126.7
C10A C11A N2A 105.8(7)
C10A C11A H11A 127.1
N2A C11A H11A 127.1
C17 C12 C13 124.1(7)
C17 C12 N1 118.0(7)
C13 C12 N1 117.9(7)
C13A C12A C17A 124.9(7)
C13A C12A N1A 118.3(7)
C17A C12A N1A 116.7(7)
C14 C13 C12 116.9(7)
C14 C13 C21 121.0(7)
C12 C13 C21 122.0(7)
C14A C13A C12A 116.0(8)
C14A C13A C21A 121.4(8)
C12A C13A C21A 122.6(8)
C15 C14 C13 121.0(8)
C15 C14 H14 119.5
C13 C14 H14 119.5
C13A C14A C15A 121.7(8)
C13A C14A H14A 119.1
C15A C14A H14A 119.1
C14 C15 C16 120.7(8)
C14 C15 H15 119.7
C16 C15 H15 119.7
C14A C15A C16A 120.8(8)
C14A C15A H15A 119.6
C16A C15A H15A 119.6
C15 C16 C17 121.9(8)
C15 C16 H16 119.0
C17 C16 H16 119.0
C15A C16A C17A 121.2(8)
C15A C16A H16A 119.4
C17A C16A H16A 119.4
C12 C17 C16 115.4(7)
C12 C17 C18 123.4(7)
C16 C17 C18 121.1(7)
C16A C17A C12A 115.2(8)
C16A C17A C18A 119.5(8)
C12A C17A C18A 125.3(7)
C19 C18 C17 112.8(7)
C19 C18 C20 112.5(7)
C17 C18 C20 108.4(7)
C19 C18 H18 107.6
C17 C18 H18 107.6
C20 C18 H18 107.6
C17A C18A C20A 112.1(7)
C17A C18A C19A 113.3(8)
C20A C18A C19A 109.8(8)
C17A C18A H18A 107.1
C20A C18A H18A 107.1
C19A C18A H18A 107.1
C18 C19 H19A 109.5
C18 C19 H19B 109.5
H19A C19 H19B 109.5
C18 C19 H19C 109.5
H19A C19 H19C 109.5
H19B C19 H19C 109.5
C18A C19A H19D 109.5
C18A C19A H19E 109.5
H19D C19A H19E 109.5
C18A C19A H19F 109.5
H19D C19A H19F 109.5
H19E C19A H19F 109.5
C18 C20 H20A 109.5
C18 C20 H20B 109.5
H20A C20 H20B 109.5
C18 C20 H20C 109.5
H20A C20 H20C 109.5
H20B C20 H20C 109.5
C18A C20A H20D 109.5
C18A C20A H20E 109.5
H20D C20A H20E 109.5
C18A C20A H20F 109.5
H20D C20A H20F 109.5
H20E C20A H20F 109.5
C23 C21 C13 113.1(7)
C23 C21 C22 111.6(8)
C13 C21 C22 108.6(7)
C23 C21 H21 107.8
C13 C21 H21 107.8
C22 C21 H21 107.8
C13A C21A C22A 110.5(7)
C13A C21A C23A 110.7(8)
C22A C21A C23A 107.6(8)
C13A C21A H21A 109.4
C22A C21A H21A 109.4
C23A C21A H21A 109.4
C21 C22 H22A 109.5
C21 C22 H22B 109.5
H22A C22 H22B 109.5
C21 C22 H22C 109.5
H22A C22 H22C 109.5
H22B C22 H22C 109.5
C21A C22A H22D 109.5
C21A C22A H22E 109.5
H22D C22A H22E 109.5
C21A C22A H22F 109.5
H22D C22A H22F 109.5
H22E C22A H22F 109.5
C21 C23 H23A 109.5
C21 C23 H23B 109.5
H23A C23 H23B 109.5
C21 C23 H23C 109.5
H23A C23 H23C 109.5
H23B C23 H23C 109.5
C21A C23A H23D 109.5
C21A C23A H23E 109.5
H23D C23A H23E 109.5
C21A C23A H23F 109.5
H23D C23A H23F 109.5
H23E C23A H23F 109.5
C29 C24 C25 123.3(7)
C29 C24 N2 118.6(7)
C25 C24 N2 118.1(7)
C29A C24A C25A 123.2(7)
C29A C24A N2A 118.3(7)
C25A C24A N2A 118.5(7)
C24 C25 C26 116.0(7)
C24 C25 C33 122.7(6)
C26 C25 C33 121.3(7)
C26A C25A C24A 116.9(8)
C26A C25A C33A 119.8(8)
C24A C25A C33A 123.3(7)
C27 C26 C25 122.7(7)
C27 C26 H26 118.6
C25 C26 H26 118.6
C27A C26A C25A 120.6(9)
C27A C26A H26A 119.7
C25A C26A H26A 119.7
C26 C27 C28 120.0(7)
C26 C27 H27 120.0
C28 C27 H27 120.0
C28A C27A C26A 120.7(8)
C28A C27A H27A 119.7
C26A C27A H27A 119.7
C27 C28 C29 120.3(8)
C27 C28 H28 119.9
C29 C28 H28 119.9
C27A C28A C29A 121.4(9)
C27A C28A H28A 119.3
C29A C28A H28A 119.3
C24 C29 C28 117.7(7)
C24 C29 C30 122.8(7)
C28 C29 C30 119.4(8)
C28A C29A C24A 117.1(8)
C28A C29A C30A 119.9(8)
C24A C29A C30A 122.9(8)
C31 C30 C29 112.6(8)
C31 C30 C32 111.4(9)
C29 C30 C32 110.2(7)
C31 C30 H30 107.5
C29 C30 H30 107.5
C32 C30 H30 107.5
C31A C30A C29A 113.4(8)
C31A C30A C32A 109.4(9)
C29A C30A C32A 110.2(8)
C31A C30A H30A 107.9
C29A C30A H30A 107.9
C32A C30A H30A 107.9
C30 C31 H31A 109.5
C30 C31 H31B 109.5
H31A C31 H31B 109.5
C30 C31 H31C 109.5
H31A C31 H31C 109.5
H31B C31 H31C 109.5
C30A C31A H31D 109.5
C30A C31A H31E 109.5
H31D C31A H31E 109.5
C30A C31A H31F 109.5
H31D C31A H31F 109.5
H31E C31A H31F 109.5
C30 C32 H32A 109.5
C30 C32 H32B 109.5
H32A C32 H32B 109.5
C30 C32 H32C 109.5
H32A C32 H32C 109.5
H32B C32 H32C 109.5
C30A C32A H32D 109.5
C30A C32A H32E 109.5
H32D C32A H32E 109.5
C30A C32A H32F 109.5
H32D C32A H32F 109.5
H32E C32A H32F 109.5
C25 C33 C35 111.0(7)
C25 C33 C34 111.7(7)
C35 C33 C34 110.5(7)
C25 C33 H33 107.8
C35 C33 H33 107.8
C34 C33 H33 107.8
C35A C33A C25A 112.5(8)
C35A C33A C34A 109.0(7)
C25A C33A C34A 111.1(7)
C35A C33A H33A 108.1
C25A C33A H33A 108.1
C34A C33A H33A 108.1
C33 C34 H34A 109.5
C33 C34 H34B 109.5
H34A C34 H34B 109.5
C33 C34 H34C 109.5
H34A C34 H34C 109.5
H34B C34 H34C 109.5
C33A C34A H34D 109.5
C33A C34A H34E 109.5
H34D C34A H34E 109.5
C33A C34A H34F 109.5
H34D C34A H34F 109.5
H34E C34A H34F 109.5
C33 C35 H35A 109.5
C33 C35 H35B 109.5
H35A C35 H35B 109.5
C33 C35 H35C 109.5
H35A C35 H35C 109.5
H35B C35 H35C 109.5
C33A C35A H35D 109.5
C33A C35A H35E 109.5
H35D C35A H35E 109.5
C33A C35A H35F 109.5
H35D C35A H35F 109.5
H35E C35A H35F 109.5
F1 Sb1 F3 89.8(2)
F1 Sb1 F4 90.9(3)
F3 Sb1 F4 91.0(2)
F1 Sb1 F2 90.2(2)
F3 Sb1 F2 178.0(2)
F4 Sb1 F2 91.1(2)
F1 Sb1 F5 179.2(3)
F3 Sb1 F5 90.6(2)
F4 Sb1 F5 89.8(2)
F2 Sb1 F5 89.3(2)
F1 Sb1 F6 88.9(2)
F3 Sb1 F6 89.5(2)
F4 Sb1 F6 179.5(2)
F2 Sb1 F6 88.5(2)
F5 Sb1 F6 90.4(2)
Cl2 C1X Cl1 113.4(7)
Cl2 C1X H1X1 108.9
Cl1 C1X H1X1 108.9
Cl2 C1X H1X2 108.9
Cl1 C1X H1X2 108.9
H1X1 C1X H1X2 107.7
Cl3 C2X Cl4 111.1(7)
Cl3 C2X H2X1 109.4
Cl4 C2X H2X1 109.4
Cl3 C2X H2X2 109.4
Cl4 C2X H2X2 109.4
H2X1 C2X H2X2 108.0
Cl6 C3X Cl5 114.2(7)
Cl6 C3X H3X1 108.7
Cl5 C3X H3X1 108.7
Cl6 C3X H3X2 108.7
Cl5 C3X H3X2 108.7
H3X1 C3X H3X2 107.6

loop_
_geom_bond_atom_site_label_1
_geom_bond_atom_site_label_2
_geom_bond_distance
Au1 C9 1.991(8)
Au1 C1 2.193(7)
Au1 C2 2.234(7)
Au2 C1 1.997(8)
Au2 C9A 2.001(8)
N1 C9 1.351(10)
N1 C10 1.389(10)
N1 C12 1.437(9)
N1A C9A 1.366(9)
N1A C10A 1.386(10)
N1A C12A 1.473(10)
N2 C9 1.345(9)
N2 C11 1.366(10)
N2 C24 1.430(9)
N2A C9A 1.345(10)
N2A C11A 1.390(10)
N2A C24A 1.440(9)
C1 C2 1.214(10)
C2 C3 1.450(10)
C3 C8 1.360(11)
C3 C4 1.389(11)
C4 C5 1.372(12)
C4 H4 0.9500
C5 C6 1.363(14)
C5 H5 0.9500
C6 C7 1.390(14)
C6 H6 0.9500
C7 C8 1.398(11)
C7 H7 0.9500
C8 H8 0.9500
C10 C11 1.336(11)
C10 H10 0.9500
C10A C11A 1.334(11)
C10A H10A 0.9500
C11 H11 0.9500
C11A H11A 0.9500
C12 C17 1.394(11)
C12 C13 1.409(11)
C12A C13A 1.395(11)
C12A C17A 1.401(11)
C13 C14 1.404(11)
C13 C21 1.529(11)
C13A C14A 1.371(11)
C13A C21A 1.519(11)
C14 C15 1.364(12)
C14 H14 0.9500
C14A C15A 1.372(12)
C14A H14A 0.9500
C15 C16 1.383(12)
C15 H15 0.9500
C15A C16A 1.372(12)
C15A H15A 0.9500
C16 C17 1.415(11)
C16 H16 0.9500
C16A C17A 1.396(11)
C16A H16A 0.9500
C17 C18 1.531(11)
C17A C18A 1.512(12)
C18 C19 1.503(12)
C18 C20 1.547(11)
C18 H18 1.0000
C18A C20A 1.519(14)
C18A C19A 1.524(13)
C18A H18A 1.0000
C19 H19A 0.9800
C19 H19B 0.9800
C19 H19C 0.9800
C19A H19D 0.9800
C19A H19E 0.9800
C19A H19F 0.9800
C20 H20A 0.9800
C20 H20B 0.9800
C20 H20C 0.9800
C20A H20D 0.9800
C20A H20E 0.9800
C20A H20F 0.9800
C21 C23 1.502(12)
C21 C22 1.569(12)
C21 H21 1.0000
C21A C22A 1.519(12)
C21A C23A 1.548(14)
C21A H21A 1.0000
C22 H22A 0.9800
C22 H22B 0.9800
C22 H22C 0.9800
C22A H22D 0.9800
C22A H22E 0.9800
C22A H22F 0.9800
C23 H23A 0.9800
C23 H23B 0.9800
C23 H23C 0.9800
C23A H23D 0.9800
C23A H23E 0.9800
C23A H23F 0.9800
C24 C29 1.385(11)
C24 C25 1.398(10)
C24A C29A 1.389(12)
C24A C25A 1.393(11)
C25 C26 1.399(10)
C25 C33 1.515(11)
C25A C26A 1.386(11)
C25A C33A 1.504(12)
C26 C27 1.363(11)
C26 H26 0.9500
C26A C27A 1.374(13)
C26A H26A 0.9500
C27 C28 1.382(12)
C27 H27 0.9500
C27A C28A 1.367(13)
C27A H27A 0.9500
C28 C29 1.409(11)
C28 H28 0.9500
C28A C29A 1.368(12)
C28A H28A 0.9500
C29 C30 1.526(11)
C29A C30A 1.514(12)
C30 C31 1.482(14)
C30 C32 1.530(12)
C30 H30 1.0000
C30A C31A 1.501(13)
C30A C32A 1.527(14)
C30A H30A 1.0000
C31 H31A 0.9800
C31 H31B 0.9800
C31 H31C 0.9800
C31A H31D 0.9800
C31A H31E 0.9800
C31A H31F 0.9800
C32 H32A 0.9800
C32 H32B 0.9800
C32 H32C 0.9800
C32A H32D 0.9800
C32A H32E 0.9800
C32A H32F 0.9800
C33 C35 1.524(12)
C33 C34 1.528(12)
C33 H33 1.0000
C33A C35A 1.497(12)
C33A C34A 1.526(13)
C33A H33A 1.0000
C34 H34A 0.9800
C34 H34B 0.9800
C34 H34C 0.9800
C34A H34D 0.9800
C34A H34E 0.9800
C34A H34F 0.9800
C35 H35A 0.9800
C35 H35B 0.9800
C35 H35C 0.9800
C35A H35D 0.9800
C35A H35E 0.9800
C35A H35F 0.9800
Sb1 F1 1.856(5)
Sb1 F3 1.865(5)
Sb1 F4 1.870(5)
Sb1 F2 1.874(5)
Sb1 F5 1.875(5)
Sb1 F6 1.876(5)
C1X Cl2 1.713(11)
C1X Cl1 1.731(12)
C1X H1X1 0.9900
C1X H1X2 0.9900
C2X Cl3 1.734(11)
C2X Cl4 1.744(12)
C2X H2X1 0.9900
C2X H2X2 0.9900
C3X Cl6 1.671(12)
C3X Cl5 1.725(13)
C3X H3X1 0.9900
C3X H3X2 0.9900

loop_
_geom_torsion_atom_site_label_1
_geom_torsion_atom_site_label_2
_geom_torsion_atom_site_label_3
_geom_torsion_atom_site_label_4
_geom_torsion
C9A Au2 C1 C2 -9(4)
C9A Au2 C1 Au1 167(2)
C9 Au1 C1 C2 147.9(11)
C9 Au1 C1 Au2 -31.0(14)
C2 Au1 C1 Au2 -178.9(8)
Au2 C1 C2 C3 -12(5)
Au1 C1 C2 C3 171(3)
Au2 C1 C2 Au1 177(2)
C9 Au1 C2 C1 -159.1(7)
C9 Au1 C2 C3 23.4(11)
C1 Au1 C2 C3 -177.4(9)
C1 C2 C3 C8 167(3)
Au1 C2 C3 C8 -23.0(10)
C1 C2 C3 C4 -15(3)
Au1 C2 C3 C4 155.7(6)
C8 C3 C4 C5 2.2(12)
C2 C3 C4 C5 -176.6(7)
C3 C4 C5 C6 -1.1(13)
C4 C5 C6 C7 -0.1(14)
C5 C6 C7 C8 0.2(13)
C4 C3 C8 C7 -2.0(11)
C2 C3 C8 C7 176.7(7)
C6 C7 C8 C3 0.8(12)
C11 N2 C9 N1 0.7(8)
C24 N2 C9 N1 -172.8(7)
C11 N2 C9 Au1 -170.3(6)
C24 N2 C9 Au1 16.2(12)
C10 N1 C9 N2 -0.5(8)
C12 N1 C9 N2 174.1(7)
C10 N1 C9 Au1 171.9(5)
C12 N1 C9 Au1 -13.5(10)
C1 Au1 C9 N2 80.8(14)
C2 Au1 C9 N2 -150.0(7)
C1 Au1 C9 N1 -88.9(13)
C2 Au1 C9 N1 40.2(11)
C11A N2A C9A N1A 1.1(9)
C24A N2A C9A N1A 173.4(7)
C11A N2A C9A Au2 -174.9(6)
C24A N2A C9A Au2 -2.6(12)
C10A N1A C9A N2A -1.5(9)
C12A N1A C9A N2A -173.2(7)
C10A N1A C9A Au2 174.7(6)
C12A N1A C9A Au2 3.0(11)
C1 Au2 C9A N2A 95(2)
C1 Au2 C9A N1A -80(2)
C9 N1 C10 C11 0.2(9)
C12 N1 C10 C11 -174.4(7)
C9A N1A C10A C11A 1.4(10)
C12A N1A C10A C11A 172.8(8)
N1 C10 C11 N2 0.2(9)
C9 N2 C11 C10 -0.6(9)
C24 N2 C11 C10 173.1(7)
N1A C10A C11A N2A -0.6(10)
C9A N2A C11A C10A -0.3(10)
C24A N2A C11A C10A -172.9(8)
C9 N1 C12 C17 83.3(9)
C10 N1 C12 C17 -102.8(9)
C9 N1 C12 C13 -94.5(9)
C10 N1 C12 C13 79.4(9)
C9A N1A C12A C13A -104.8(9)
C10A N1A C12A C13A 84.9(11)
C9A N1A C12A C17A 78.4(10)
C10A N1A C12A C17A -91.9(10)
C17 C12 C13 C14 1.8(12)
N1 C12 C13 C14 179.4(7)
C17 C12 C13 C21 -177.9(8)
N1 C12 C13 C21 -0.3(11)
C17A C12A C13A C14A -1.6(13)
N1A C12A C13A C14A -178.1(7)
C17A C12A C13A C21A 179.3(8)
N1A C12A C13A C21A 2.7(12)
C12 C13 C14 C15 -0.2(12)
C21 C13 C14 C15 179.5(8)
C12A C13A C14A C15A 0.2(13)
C21A C13A C14A C15A 179.4(8)
C13 C14 C15 C16 -0.8(13)
C13A C14A C15A C16A 0.0(14)
C14 C15 C16 C17 0.3(14)
C14A C15A C16A C17A 1.1(14)
C13 C12 C17 C16 -2.2(12)
N1 C12 C17 C16 -179.9(7)
C13 C12 C17 C18 -178.6(8)
N1 C12 C17 C18 3.7(12)
C15 C16 C17 C12 1.2(12)
C15 C16 C17 C18 177.7(8)
C15A C16A C17A C12A -2.2(13)
C15A C16A C17A C18A 177.7(9)
C13A C12A C17A C16A 2.6(13)
N1A C12A C17A C16A 179.1(7)
C13A C12A C17A C18A -177.4(8)
N1A C12A C17A C18A -0.8(12)
C12 C17 C18 C19 -133.1(8)
C16 C17 C18 C19 50.8(11)
C12 C17 C18 C20 101.6(9)
C16 C17 C18 C20 -74.5(10)
C16A C17A C18A C20A -68.2(12)
C12A C17A C18A C20A 111.8(11)
C16A C17A C18A C19A 56.8(11)
C12A C17A C18A C19A -123.3(9)
C14 C13 C21 C23 -57.4(11)
C12 C13 C21 C23 122.2(9)
C14 C13 C21 C22 67.1(10)
C12 C13 C21 C22 -113.2(9)
C14A C13A C21A C22A 71.9(12)
C12A C13A C21A C22A -109.0(10)
C14A C13A C21A C23A -47.1(11)
C12A C13A C21A C23A 132.0(9)
C9 N2 C24 C29 -95.9(9)
C11 N2 C24 C29 91.3(10)
C9 N2 C24 C25 85.3(10)
C11 N2 C24 C25 -87.6(9)
C9A N2A C24A C29A -84.0(11)
C11A N2A C24A C29A 87.5(10)
C9A N2A C24A C25A 97.2(10)
C11A N2A C24A C25A -91.3(10)
C29 C24 C25 C26 2.5(11)
N2 C24 C25 C26 -178.7(7)
C29 C24 C25 C33 -178.1(7)
N2 C24 C25 C33 0.7(11)
C29A C24A C25A C26A -4.6(13)
N2A C24A C25A C26A 174.1(7)
C29A C24A C25A C33A 178.7(8)
N2A C24A C25A C33A -2.6(12)
C24 C25 C26 C27 -1.0(12)
C33 C25 C26 C27 179.6(8)
C24A C25A C26A C27A 2.1(13)
C33A C25A C26A C27A 178.9(9)
C25 C26 C27 C28 0.4(13)
C25A C26A C27A C28A 1.3(15)
C26 C27 C28 C29 -1.2(12)
C26A C27A C28A C29A -2.5(15)
C25 C24 C29 C28 -3.4(12)
N2 C24 C29 C28 177.8(7)
C25 C24 C29 C30 178.4(8)
N2 C24 C29 C30 -0.4(12)
C27 C28 C29 C24 2.6(12)
C27 C28 C29 C30 -179.1(8)
C27A C28A C29A C24A 0.1(14)
C27A C28A C29A C30A -178.9(9)
C25A C24A C29A C28A 3.6(13)
N2A C24A C29A C28A -175.1(7)
C25A C24A C29A C30A -177.5(8)
N2A C24A C29A C30A 3.8(13)
C24 C29 C30 C31 112.3(10)
C28 C29 C30 C31 -66.0(11)
C24 C29 C30 C32 -122.6(9)
C28 C29 C30 C32 59.1(11)
C28A C29A C30A C31A 62.5(12)
C24A C29A C30A C31A -116.4(10)
C28A C29A C30A C32A -60.5(11)
C24A C29A C30A C32A 120.6(10)
C24 C25 C33 C35 -107.6(9)
C26 C25 C33 C35 71.7(10)
C24 C25 C33 C34 128.5(8)
C26 C25 C33 C34 -52.1(10)
C26A C25A C33A C35A -79.7(11)
C24A C25A C33A C35A 96.9(10)
C26A C25A C33A C34A 42.8(11)
C24A C25A C33A C34A -140.6(9)
